data_7109715
loop_
_publ_author_name
'Kaiju Wei'
'Jia Ni'
'Yuanzeng Min'
'Siming Chen'
'Yangzhong Liu'

_publ_section_title
;
 Unexpected helicity control and helix inversion: homochiral helical
 nanotubes consisting of an achiral ligand
;
_journal_name_full Chem.Commun.
_journal_page_first 8220
_journal_paper_doi 10.1039/c3cc43898h
_journal_volume 49
_journal_year 2013
_chemical_formula_sum 'C26 H26 N6 O3'
_chemical_formula_weight 470.53
_chemical_name_systematic
;
?
;
_space_group_IT_number 14
_symmetry_cell_setting monoclinic
_symmetry_space_group_name_Hall '-P 2ybc'
_symmetry_space_group_name_H-M 'P 1 21/c 1'
_atom_sites_solution_hydrogens geom
_atom_sites_solution_primary direct
_atom_sites_solution_secondary difmap
_audit_creation_method SHELXL-97
_cell_angle_alpha 90.00
_cell_angle_beta 110.613(5)
_cell_angle_gamma 90.00
_cell_formula_units_Z 4
_cell_length_a 15.439(3)
_cell_length_b 8.1148(18)
_cell_length_c 20.524(5)
_cell_measurement_temperature 273(2)
_cell_volume 2406.7(9)
_computing_cell_refinement 'SAINT (Bruker, 2002)'
_computing_data_collection 'SMART (Bruker, 2002)'
_computing_data_reduction SAINT
_computing_molecular_graphics 'ORTEP-II (Johnson, 1976)'
_computing_publication_material SHELXL-97
_computing_structure_refinement 'SHELXL-97 (Sheldrick, 1997)'
_computing_structure_solution 'SHELXS-97 (Sheldrick, 1997)'
_diffrn_ambient_temperature 293(2)
_diffrn_measured_fraction_theta_full 0.963
_diffrn_measured_fraction_theta_max 0.963
_diffrn_measurement_device_type 'Bruker APEX area-dectector diffractometer'
_diffrn_measurement_method '\f and \w-scan'
_diffrn_radiation_monochromator graphite
_diffrn_radiation_source 'fine-focus sealed tube'
_diffrn_radiation_type MoK\a
_diffrn_radiation_wavelength 0.71073
_diffrn_reflns_av_R_equivalents 0.0429
_diffrn_reflns_av_sigmaI/netI 0.0773
_diffrn_reflns_limit_h_max 16
_diffrn_reflns_limit_h_min -18
_diffrn_reflns_limit_k_max 9
_diffrn_reflns_limit_k_min -9
_diffrn_reflns_limit_l_max 14
_diffrn_reflns_limit_l_min -24
_diffrn_reflns_number 8075
_diffrn_reflns_theta_full 25.00
_diffrn_reflns_theta_max 25.00
_diffrn_reflns_theta_min 2.12
_diffrn_standards_decay_% 0
_diffrn_standards_interval_count 0
_diffrn_standards_interval_time 0
_diffrn_standards_number 0
_exptl_absorpt_coefficient_mu 0.088
_exptl_absorpt_correction_T_max 0.9783
_exptl_absorpt_correction_T_min 0.9723
_exptl_absorpt_correction_type multi-scan
_exptl_absorpt_process_details 'SADABS (Bruker, 2002)'
_exptl_crystal_colour colorless
_exptl_crystal_density_diffrn 1.299
_exptl_crystal_density_method 'not measured'
_exptl_crystal_description block
_exptl_crystal_F_000 992
_exptl_crystal_size_max 0.32
_exptl_crystal_size_mid 0.30
_exptl_crystal_size_min 0.25
_refine_diff_density_max 0.231
_refine_diff_density_min -0.350
_refine_diff_density_rms 0.051
_refine_ls_extinction_method none
_refine_ls_goodness_of_fit_ref 1.004
_refine_ls_hydrogen_treatment constr
_refine_ls_matrix_type full
_refine_ls_number_parameters 316
_refine_ls_number_reflns 4092
_refine_ls_number_restraints 0
_refine_ls_restrained_S_all 1.004
_refine_ls_R_factor_all 0.1534
_refine_ls_R_factor_gt 0.0785
_refine_ls_shift/su_max 0.001
_refine_ls_shift/su_mean 0.000
_refine_ls_structure_factor_coef Fsqd
_refine_ls_weighting_details 'calc w=1/[\s^2^(Fo^2^)+(0.0588P)^2^+2.2836P] where P=(Fo^2^+2Fc^2^)/3'
_refine_ls_weighting_scheme calc
_refine_ls_wR_factor_gt 0.1759
_refine_ls_wR_factor_ref 0.2195
_reflns_number_gt 1923
_reflns_number_total 4092
_reflns_threshold_expression >2sigma(I)
_cod_data_source_file c3cc43898h.txt
_cod_data_source_block ligand_bpab
_cod_original_cell_volume 2406.8(9)
_cod_original_sg_symbol_H-M P2(1)/c
_cod_database_code 7109715

loop_
_symmetry_equiv_pos_as_xyz
'x, y, z'
'-x, y+1/2, -z+1/2'
'-x, -y, -z'
'x, -y-1/2, z-1/2'

loop_
_atom_site_label
_atom_site_type_symbol
_atom_site_fract_x
_atom_site_fract_y
_atom_site_fract_z
_atom_site_U_iso_or_equiv
_atom_site_adp_type
_atom_site_occupancy
_atom_site_symmetry_multiplicity
_atom_site_calc_flag
_atom_site_refinement_flags
N2 N 0.2856(2) 0.9695(5) 0.20280(16) 0.0639(10) Uani 1 1 d .
N5 N 0.1015(2) 0.9376(4) -0.04611(16) 0.0593(10) Uani 1 1 d .
C3 C 0.1947(3) 0.9535(5) 0.0783(2) 0.0571(11) Uani 1 1 d .
H3 H 0.1662 1.0527 0.0813 0.068 Uiso 1 1 calc R
N8 N 0.2040(3) 1.1449(5) -0.0534(2) 0.0833(12) Uani 1 1 d .
C5 C 0.1710(3) 0.8713(6) 0.0153(2) 0.0581(11) Uani 1 1 d .
C6 C 0.2612(3) 0.8872(6) 0.1368(2) 0.0602(12) Uani 1 1 d .
C7 C -0.0068(3) 0.7354(5) -0.0390(2) 0.0578(11) Uani 1 1 d .
H7 H 0.0220 0.7351 0.0092 0.069 Uiso 1 1 calc R
N4 N -0.0152(3) 0.8401(6) -0.1492(2) 0.0866(13) Uani 1 1 d .
N7 N 0.3737(3) 1.1539(6) 0.1667(2) 0.0797(12) Uani 1 1 d .
C10 C 0.0241(3) 0.8361(6) -0.0789(2) 0.0587(11) Uani 1 1 d .
C11 C 0.1155(3) 1.0900(6) -0.0733(2) 0.0592(11) Uani 1 1 d .
C12 C 0.3361(3) 1.1161(6) 0.2138(2) 0.0632(12) Uani 1 1 d .
N3 N 0.3475(3) 0.8788(6) 0.3192(2) 0.0926(14) Uani 1 1 d .
C14 C 0.2784(3) 0.8728(6) 0.2584(2) 0.0657(12) Uani 1 1 d .
C34 C 0.0440(3) 1.1777(6) -0.1160(2) 0.0703(13) Uani 1 1 d .
H34 H -0.0162 1.1388 -0.1275 0.084 Uiso 1 1 calc R
C16 C -0.0800(3) 0.6352(6) -0.0699(3) 0.0760(14) Uani 1 1 d .
H16 H -0.1010 0.5650 -0.0429 0.091 Uiso 1 1 calc R
C17 C 0.2125(3) 0.7239(6) 0.0109(2) 0.0695(13) Uani 1 1 d .
H17 H 0.1963 0.6689 -0.0314 0.083 Uiso 1 1 calc R
C18 C 0.3038(3) 0.7410(6) 0.1324(2) 0.0751(14) Uani 1 1 d .
H18 H 0.3496 0.6985 0.1716 0.090 Uiso 1 1 calc R
C19 C -0.1234(3) 0.6366(7) -0.1413(3) 0.0829(15) Uani 1 1 d .
H19 H -0.1739 0.5688 -0.1629 0.099 Uiso 1 1 calc R
C20 C 0.1475(6) 1.3822(7) -0.1250(3) 0.0965(18) Uani 1 1 d .
H20 H 0.1587 1.4807 -0.1438 0.116 Uiso 1 1 calc R
C21 C 0.2789(3) 0.6571(7) 0.0700(3) 0.0840(15) Uani 1 1 d .
H21 H 0.3063 0.5564 0.0674 0.101 Uiso 1 1 calc R
C22 C 0.2177(4) 1.2943(7) -0.0798(3) 0.0921(17) Uani 1 1 d .
H22 H 0.2775 1.3366 -0.0662 0.110 Uiso 1 1 calc R
C23 C 0.1980(5) 0.6767(8) 0.2980(4) 0.113(2) Uani 1 1 d .
H23 H 0.1474 0.6073 0.2904 0.136 Uiso 1 1 calc R
C24 C 0.0602(5) 1.3219(8) -0.1420(3) 0.0957(18) Uani 1 1 d .
H24 H 0.0108 1.3814 -0.1722 0.115 Uiso 1 1 calc R
C25 C 0.2022(4) 0.7773(7) 0.2466(3) 0.0847(16) Uani 1 1 d .
H25 H 0.1538 0.7810 0.2040 0.102 Uiso 1 1 calc R
C33 C 0.3443(4) 1.2177(7) 0.2698(3) 0.0887(16) Uani 1 1 d .
H33 H 0.3153 1.1918 0.3013 0.106 Uiso 1 1 calc R
C27 C -0.0900(4) 0.7407(7) -0.1790(3) 0.0892(16) Uani 1 1 d .
H27 H -0.1194 0.7439 -0.2271 0.107 Uiso 1 1 calc R
C28 C 0.3974(4) 1.3601(8) 0.2775(4) 0.110(2) Uani 1 1 d .
H28 H 0.4052 1.4307 0.3148 0.133 Uiso 1 1 calc R
C29 C 0.2663(6) 0.6775(8) 0.3595(4) 0.115(2) Uani 1 1 d .
H29 H 0.2638 0.6090 0.3951 0.138 Uiso 1 1 calc R
C30 C 0.4226(4) 1.2920(9) 0.1759(4) 0.105(2) Uani 1 1 d .
H30 H 0.4481 1.3191 0.1424 0.126 Uiso 1 1 calc R
C31 C 0.4380(4) 1.3953(9) 0.2298(5) 0.124(3) Uani 1 1 d .
H31 H 0.4751 1.4881 0.2346 0.148 Uiso 1 1 calc R
C32 C 0.3400(5) 0.7791(9) 0.3699(3) 0.112(2) Uani 1 1 d .
H32 H 0.3869 0.7803 0.4134 0.135 Uiso 1 1 calc R
O1 O 0.3917(4) 0.0379(10) 0.0433(3) 0.239(4) Uani 1 1 d .
H1A H 0.4427 0.0753 0.0712 0.286 Uiso 1 1 d R
H1B H 0.4036 -0.0402 0.0201 0.286 Uiso 1 1 d R
O2 O 0.5173(6) 0.6959(18) 0.5301(4) 0.368(7) Uani 1 1 d .
H2A H 0.5013 0.5994 0.5373 0.442 Uiso 1 1 d R
H2B H 0.5535 0.7520 0.5637 0.442 Uiso 1 1 d R
O3 O 0.5001(8) 0.9374(19) 0.5624(5) 0.436(8) Uani 1 1 d .
H3A H 0.4872 0.9056 0.5974 0.523 Uiso 1 1 d R
H3B H 0.5459 1.0009 0.5680 0.523 Uiso 1 1 d R

loop_
_atom_site_aniso_label
_atom_site_aniso_U_11
_atom_site_aniso_U_22
_atom_site_aniso_U_33
_atom_site_aniso_U_23
_atom_site_aniso_U_13
_atom_site_aniso_U_12
N2 0.076(3) 0.065(3) 0.050(2) -0.0024(19) 0.0217(18) -0.010(2)
N5 0.064(2) 0.058(2) 0.054(2) 0.0099(18) 0.0185(17) -0.0002(19)
C3 0.063(3) 0.052(3) 0.059(3) 0.003(2) 0.024(2) 0.004(2)
N8 0.101(3) 0.075(3) 0.085(3) -0.003(2) 0.046(2) -0.013(3)
C5 0.066(3) 0.055(3) 0.055(2) 0.003(2) 0.024(2) 0.004(2)
C6 0.065(3) 0.059(3) 0.060(3) 0.001(2) 0.026(2) 0.000(2)
C7 0.062(3) 0.053(3) 0.058(2) 0.008(2) 0.020(2) -0.001(2)
N4 0.095(3) 0.100(4) 0.064(3) 0.001(2) 0.027(2) 0.001(3)
N7 0.066(3) 0.082(3) 0.088(3) 0.022(2) 0.023(2) -0.008(2)
C10 0.064(3) 0.056(3) 0.056(3) 0.001(2) 0.022(2) 0.004(2)
C11 0.076(3) 0.055(3) 0.057(2) 0.000(2) 0.036(2) -0.002(3)
C12 0.057(3) 0.059(3) 0.064(3) 0.007(2) 0.008(2) -0.001(2)
N3 0.092(3) 0.112(4) 0.068(3) 0.017(3) 0.021(2) 0.001(3)
C14 0.076(3) 0.065(3) 0.058(3) -0.003(2) 0.025(2) -0.002(3)
C34 0.076(3) 0.066(3) 0.070(3) 0.022(3) 0.028(3) 0.010(3)
C16 0.079(3) 0.056(3) 0.097(4) 0.011(3) 0.036(3) -0.001(3)
C17 0.085(3) 0.063(3) 0.061(3) -0.002(2) 0.028(2) 0.009(3)
C18 0.084(3) 0.073(4) 0.062(3) 0.006(3) 0.018(2) 0.018(3)
C19 0.074(3) 0.067(4) 0.093(4) -0.008(3) 0.011(3) 0.001(3)
C20 0.156(6) 0.062(4) 0.086(4) 0.008(3) 0.060(4) -0.007(4)
C21 0.095(4) 0.075(4) 0.081(3) 0.006(3) 0.030(3) 0.031(3)
C22 0.116(5) 0.077(4) 0.094(4) -0.002(3) 0.050(4) -0.026(4)
C23 0.148(6) 0.111(5) 0.104(5) -0.022(4) 0.075(5) -0.048(5)
C24 0.123(5) 0.082(4) 0.087(4) 0.015(3) 0.042(4) 0.022(4)
C25 0.094(4) 0.095(4) 0.069(3) -0.006(3) 0.034(3) -0.034(3)
C33 0.095(4) 0.074(4) 0.081(4) -0.010(3) 0.011(3) -0.001(3)
C27 0.092(4) 0.094(4) 0.070(3) -0.004(3) 0.015(3) -0.005(4)
C28 0.097(5) 0.076(5) 0.123(5) -0.025(4) -0.006(4) -0.003(4)
C29 0.181(7) 0.096(5) 0.099(5) 0.004(4) 0.089(5) -0.008(5)
C30 0.078(4) 0.101(5) 0.124(5) 0.028(4) 0.019(4) -0.013(4)
C31 0.077(4) 0.092(6) 0.169(8) 0.033(5) 0.004(5) -0.011(4)
C32 0.130(6) 0.131(6) 0.069(4) 0.021(4) 0.027(4) 0.013(5)
O1 0.170(5) 0.430(11) 0.146(4) -0.076(6) 0.093(4) -0.140(6)
O2 0.255(9) 0.64(2) 0.165(7) -0.069(10) 0.025(6) 0.141(12)
O3 0.394(14) 0.55(2) 0.336(12) -0.173(16) 0.101(12) -0.117(15)

loop_
_atom_type_symbol
_atom_type_description
_atom_type_scat_dispersion_real
_atom_type_scat_dispersion_imag
_atom_type_scat_source
C C 0.0033 0.0016 'International Tables Vol C Tables 4.2.6.8 and 6.1.1.4'
H H 0.0000 0.0000 'International Tables Vol C Tables 4.2.6.8 and 6.1.1.4'
N N 0.0061 0.0033 'International Tables Vol C Tables 4.2.6.8 and 6.1.1.4'
O O 0.0106 0.0060 'International Tables Vol C Tables 4.2.6.8 and 6.1.1.4'

loop_
_geom_angle_atom_site_label_1
_geom_angle_atom_site_label_2
_geom_angle_atom_site_label_3
_geom_angle
C12 N2 C14 122.5(4)
C12 N2 C6 119.7(4)
C14 N2 C6 115.6(4)
C11 N5 C10 123.2(4)
C11 N5 C5 120.3(4)
C10 N5 C5 116.3(3)
C5 C3 C6 119.7(4)
C5 C3 H3 120.2
C6 C3 H3 120.2
C11 N8 C22 116.7(5)
C17 C5 C3 120.2(4)
C17 C5 N5 119.2(4)
C3 C5 N5 120.5(4)
C18 C6 C3 120.3(4)
C18 C6 N2 119.4(4)
C3 C6 N2 120.4(4)
C16 C7 C10 119.4(4)
C16 C7 H7 120.3
C10 C7 H7 120.3
C10 N4 C27 117.0(4)
C30 N7 C12 117.7(5)
N4 C10 C7 122.5(4)
N4 C10 N5 118.7(4)
C7 C10 N5 118.8(4)
C34 C11 N8 122.1(4)
C34 C11 N5 121.2(4)
N8 C11 N5 116.7(4)
N7 C12 C33 122.2(5)
N7 C12 N2 116.2(4)
C33 C12 N2 121.6(5)
C14 N3 C32 116.2(5)
N3 C14 C25 123.3(5)
N3 C14 N2 118.0(4)
C25 C14 N2 118.6(4)
C24 C34 C11 119.6(5)
C24 C34 H34 120.2
C11 C34 H34 120.2
C7 C16 C19 120.4(5)
C7 C16 H16 119.8
C19 C16 H16 119.8
C5 C17 C21 119.9(4)
C5 C17 H17 120.0
C21 C17 H17 120.0
C6 C18 C21 120.2(4)
C6 C18 H18 119.9
C21 C18 H18 119.9
C27 C19 C16 117.9(5)
C27 C19 H19 121.0
C16 C19 H19 121.0
C22 C20 C24 118.0(6)
C22 C20 H20 121.0
C24 C20 H20 121.0
C18 C21 C17 119.7(5)
C18 C21 H21 120.1
C17 C21 H21 120.1
C20 C22 N8 122.4(6)
C20 C22 H22 118.8
N8 C22 H22 118.8
C29 C23 C25 119.8(6)
C29 C23 H23 120.1
C25 C23 H23 120.1
C34 C24 C20 121.1(6)
C34 C24 H24 119.4
C20 C24 H24 119.4
C23 C25 C14 118.8(5)
C23 C25 H25 120.6
C14 C25 H25 120.6
C12 C33 C28 117.7(6)
C12 C33 H33 121.2
C28 C33 H33 121.2
C19 C27 N4 122.8(5)
C19 C27 H27 118.6
N4 C27 H27 118.6
C31 C28 C33 119.6(7)
C31 C28 H28 120.2
C33 C28 H28 120.2
C23 C29 C32 119.5(6)
C23 C29 H29 120.2
C32 C29 H29 120.2
N7 C30 C31 124.8(7)
N7 C30 H30 117.6
C31 C30 H30 117.6
C30 C31 C28 117.9(7)
C30 C31 H31 121.0
C28 C31 H31 121.0
N3 C32 C29 122.3(6)
N3 C32 H32 118.9
C29 C32 H32 118.9
H1A O1 H1B 108.2
H2A O2 H2B 120.0
H3A O3 H3B 120.0

loop_
_geom_bond_atom_site_label_1
_geom_bond_atom_site_label_2
_geom_bond_distance
N2 C12 1.396(5)
N2 C14 1.422(5)
N2 C6 1.436(5)
N5 C11 1.405(5)
N5 C10 1.412(5)
N5 C5 1.441(5)
C3 C5 1.384(5)
C3 C6 1.385(5)
C3 H3 0.9300
N8 C11 1.356(5)
N8 C22 1.375(6)
C5 C17 1.375(6)
C6 C18 1.375(6)
C7 C16 1.355(6)
C7 C10 1.358(5)
C7 H7 0.9300
N4 C10 1.355(5)
N4 C27 1.364(6)
N7 C30 1.327(7)
N7 C12 1.328(6)
C11 C34 1.346(6)
C12 C33 1.384(6)
N3 C14 1.326(5)
N3 C32 1.355(7)
C14 C25 1.357(6)
C34 C24 1.346(7)
C34 H34 0.9300
C16 C19 1.379(6)
C16 H16 0.9300
C17 C21 1.392(6)
C17 H17 0.9300
C18 C21 1.381(6)
C18 H18 0.9300
C19 C27 1.364(7)
C19 H19 0.9300
C20 C22 1.356(7)
C20 C24 1.358(7)
C20 H20 0.9300
C21 H21 0.9300
C22 H22 0.9300
C23 C29 1.330(8)
C23 C25 1.354(7)
C23 H23 0.9300
C24 H24 0.9300
C25 H25 0.9300
C33 C28 1.394(8)
C33 H33 0.9300
C27 H27 0.9300
C28 C31 1.364(9)
C28 H28 0.9300
C29 C32 1.359(8)
C29 H29 0.9300
C30 C31 1.342(9)
C30 H30 0.9300
C31 H31 0.9300
C32 H32 0.9300
O1 H1A 0.8499
O1 H1B 0.8501
O2 H2A 0.8500
O2 H2B 0.8500
O3 H3A 0.8500
O3 H3B 0.8500
